data_4103203
loop_
_publ_author_name
'Charlene Tsay'
'Neal P. Mankad'
'Jonas C. Peters'

_publ_section_title
;
 Four-Coordinate, trigonal Pyramidal Pt(II) and Pd(II) Complexes
;
_journal_name_full 'Journal of the American Chemical Society'
_journal_page_first 13975
_journal_page_last 13977
_journal_paper_doi 10.1021/ja105284p
_journal_volume 132
_journal_year 2010
_chemical_formula_sum 'C62 H59 O2 P3 Pt Si'
_chemical_formula_weight 1152.18
_chemical_name_common '[SiP(Ph)3]Pt-H'
_chemical_name_systematic
; 
 ? 
;
_space_group_IT_number 14
_symmetry_cell_setting monoclinic
_symmetry_space_group_name_Hall '-P 2ybc'
_symmetry_space_group_name_H-M 'P 1 21/c 1'
_atom_sites_solution_hydrogens geom
_atom_sites_solution_primary direct
_atom_sites_solution_secondary difmap
_audit_creation_method SHELXL-97
_cell_angle_alpha 90.00
_cell_angle_beta 96.473(3)
_cell_angle_gamma 90.00
_cell_formula_units_Z 4
_cell_length_a 18.572(3)
_cell_length_b 16.157(3)
_cell_length_c 16.968(3)
_cell_measurement_reflns_used 4518
_cell_measurement_temperature 100(2)
_cell_measurement_theta_max 28.71
_cell_measurement_theta_min 2.52
_cell_volume 5059.1(15)
_computing_cell_refinement 'Bruker SAINT'
_computing_data_collection 'Bruker APEX2'
_computing_data_reduction 'Bruker SAINT'
_computing_molecular_graphics 'Bruker SHELXTL'
_computing_publication_material 'Bruker SHELXTL'
_computing_structure_refinement 'SHELXL-97 (Sheldrick, 1997)'
_computing_structure_solution 'SHELXS-97 (Sheldrick, 1990)'
_diffrn_ambient_temperature 100(2)
_diffrn_detector_area_resol_mean 8.3
_diffrn_measured_fraction_theta_full 0.993
_diffrn_measured_fraction_theta_max 0.911
_diffrn_measurement_device_type 'Bruker APEX-II CCD'
_diffrn_measurement_method '\f and \w scans'
_diffrn_radiation_monochromator graphite
_diffrn_radiation_source 'fine-focus sealed tube'
_diffrn_radiation_type MoK\a
_diffrn_radiation_wavelength 0.71073
_diffrn_reflns_av_R_equivalents 0.0651
_diffrn_reflns_av_sigmaI/netI 0.0893
_diffrn_reflns_limit_h_max 22
_diffrn_reflns_limit_h_min -24
_diffrn_reflns_limit_k_max 19
_diffrn_reflns_limit_k_min -21
_diffrn_reflns_limit_l_max 22
_diffrn_reflns_limit_l_min -22
_diffrn_reflns_number 30622
_diffrn_reflns_theta_full 25.00
_diffrn_reflns_theta_max 28.70
_diffrn_reflns_theta_min 1.10
_exptl_absorpt_coefficient_mu 2.938
_exptl_absorpt_correction_T_max 0.8208
_exptl_absorpt_correction_T_min 0.6052
_exptl_absorpt_correction_type multi-scan
_exptl_absorpt_process_details 'SADABS (Sheldrick, 2008)'
_exptl_crystal_colour colorless
_exptl_crystal_density_diffrn 1.513
_exptl_crystal_density_meas ?
_exptl_crystal_density_method 'not measured'
_exptl_crystal_description blade
_exptl_crystal_F_000 2336
_exptl_crystal_size_max 0.19
_exptl_crystal_size_mid 0.07
_exptl_crystal_size_min 0.07
_refine_diff_density_max 2.286
_refine_diff_density_min -1.608
_refine_diff_density_rms 0.162
_refine_ls_extinction_method none
_refine_ls_goodness_of_fit_ref 1.025
_refine_ls_hydrogen_treatment mixed
_refine_ls_matrix_type full
_refine_ls_number_parameters 892
_refine_ls_number_reflns 11907
_refine_ls_number_restraints 1626
_refine_ls_restrained_S_all 0.970
_refine_ls_R_factor_all 0.0776
_refine_ls_R_factor_gt 0.0435
_refine_ls_shift/su_max 0.002
_refine_ls_shift/su_mean 0.000
_refine_ls_structure_factor_coef Fsqd
_refine_ls_weighting_details 'calc w=1/[\s^2^(Fo^2^)+(0.0291P)^2^+10.9405P] where P=(Fo^2^+2Fc^2^)/3'
_refine_ls_weighting_scheme calc
_refine_ls_wR_factor_gt 0.0872
_refine_ls_wR_factor_ref 0.1036
_reflns_number_gt 8410
_reflns_number_total 11907
_reflns_threshold_expression >2sigma(I)
_cod_data_source_file ja105284p_si_003_03.cif
_cod_data_source_block npm78
_cod_depositor_comments
;
The following automatic conversions were performed:

'_exptl_crystal_density_meas' value 'not measured' was changed to '?'
- the value is perceived as not measured.

Automatic conversion script
Id: cif_fix_values 3008 2015-01-20 13:52:24Z robertas 
;
_cod_original_cell_volume 5059.0(15)
_cod_database_code 4103203

loop_
_symmetry_equiv_pos_as_xyz
'x, y, z'
'-x, y+1/2, -z+1/2'
'-x, -y, -z'
'x, -y-1/2, z-1/2'

loop_
_atom_site_label
_atom_site_type_symbol
_atom_site_fract_x
_atom_site_fract_y
_atom_site_fract_z
_atom_site_U_iso_or_equiv
_atom_site_adp_type
_atom_site_occupancy
_atom_site_symmetry_multiplicity
_atom_site_calc_flag
_atom_site_refinement_flags
_atom_site_disorder_assembly
_atom_site_disorder_group
Pt1 Pt -0.714736(10) -0.567736(11) 0.377150(11) 0.01446(6) Uani 1 1 d DU A .
H100 H -0.687(2) -0.4814(16) 0.406(3) 0.017 Uiso 1 1 d D . .
Si1 Si -0.77695(7) -0.68504(8) 0.33031(7) 0.0146(3) Uani 1 1 d U . .
P1 P -0.71498(7) -0.53428(8) 0.24500(8) 0.0179(3) Uani 1 1 d U . .
C11 C -0.7651(3) -0.6130(3) 0.1811(3) 0.0199(10) Uani 1 1 d U A .
C12 C -0.7693(3) -0.6085(3) 0.0985(3) 0.0246(11) Uani 1 1 d U . .
H12 H -0.7469 -0.5640 0.0740 0.029 Uiso 1 1 calc R A .
C13 C -0.8059(3) -0.6688(3) 0.0526(3) 0.0312(13) Uani 1 1 d U . .
H13 H -0.8094 -0.6654 -0.0036 0.037 Uiso 1 1 calc R . .
C14 C -0.8376(3) -0.7340(3) 0.0882(3) 0.0337(13) Uani 1 1 d U . .
H14 H -0.8639 -0.7747 0.0564 0.040 Uiso 1 1 calc R A .
C15 C -0.8312(3) -0.7406(3) 0.1701(3) 0.0255(12) Uani 1 1 d U A .
H15 H -0.8523 -0.7866 0.1937 0.031 Uiso 1 1 calc R . .
C16 C -0.7942(3) -0.6806(3) 0.2190(3) 0.0195(10) Uani 1 1 d U A .
C111 C -0.6304(3) -0.5330(3) 0.1976(3) 0.0209(11) Uani 1 1 d U . .
C112 C -0.6053(3) -0.4645(3) 0.1596(3) 0.0276(12) Uani 1 1 d U . .
H112 H -0.6313 -0.4138 0.1583 0.033 Uiso 1 1 calc R A .
C113 C -0.5414(3) -0.4707(4) 0.1232(4) 0.0377(15) Uani 1 1 d U . .
H113 H -0.5238 -0.4237 0.0977 0.045 Uiso 1 1 calc R . .
C114 C -0.5043(3) -0.5439(4) 0.1242(3) 0.0370(14) Uani 1 1 d U . .
H114 H -0.4607 -0.5473 0.0999 0.044 Uiso 1 1 calc R A .
C115 C -0.5296(3) -0.6124(4) 0.1601(4) 0.0415(15) Uani 1 1 d U . .
H115 H -0.5044 -0.6635 0.1594 0.050 Uiso 1 1 calc R . .
C116 C -0.5927(3) -0.6066(4) 0.1977(3) 0.0375(15) Uani 1 1 d U . .
H116 H -0.6098 -0.6538 0.2234 0.045 Uiso 1 1 calc R A .
C121 C -0.7552(3) -0.4340(3) 0.2144(3) 0.0255(11) Uani 1 1 d U . .
C122 C -0.7287(4) -0.3655(3) 0.2574(4) 0.0403(15) Uani 1 1 d U . .
H122 H -0.6926 -0.3726 0.3011 0.048 Uiso 1 1 calc R A .
C123 C -0.7541(5) -0.2864(4) 0.2376(4) 0.0573(19) Uani 1 1 d U . .
H123 H -0.7350 -0.2398 0.2670 0.069 Uiso 1 1 calc R . .
C124 C -0.8080(4) -0.2763(4) 0.1741(5) 0.0537(19) Uani 1 1 d U . .
H124 H -0.8264 -0.2225 0.1610 0.064 Uiso 1 1 calc R A .
C125 C -0.8346(3) -0.3424(4) 0.1307(5) 0.0478(17) Uani 1 1 d U . .
H125 H -0.8705 -0.3346 0.0868 0.057 Uiso 1 1 calc R . .
C126 C -0.8088(3) -0.4224(4) 0.1509(4) 0.0353(13) Uani 1 1 d U . .
H126 H -0.8280 -0.4688 0.1211 0.042 Uiso 1 1 calc R A .
P2 P -0.62977(7) -0.65933(8) 0.43396(8) 0.0173(3) Uani 1 1 d U . .
C21 C -0.6616(3) -0.7669(3) 0.4196(3) 0.0162(9) Uani 1 1 d U A .
C22 C -0.6257(3) -0.8331(3) 0.4597(3) 0.0198(10) Uani 1 1 d U . .
H22 H -0.5854 -0.8230 0.4981 0.024 Uiso 1 1 calc R A .
C23 C -0.6489(3) -0.9145(3) 0.4435(3) 0.0235(11) Uani 1 1 d U A .
H23 H -0.6243 -0.9596 0.4705 0.028 Uiso 1 1 calc R . .
C24 C -0.7081(3) -0.9287(3) 0.3877(3) 0.0243(11) Uani 1 1 d U . .
H24 H -0.7232 -0.9838 0.3752 0.029 Uiso 1 1 calc R A .
C25 C -0.7450(3) -0.8629(3) 0.3502(3) 0.0168(10) Uani 1 1 d U A .
H25 H -0.7860 -0.8736 0.3129 0.020 Uiso 1 1 calc R . .
C26 C -0.7239(2) -0.7808(3) 0.3657(3) 0.0154(10) Uani 1 1 d U A .
C211 C -0.5427(3) -0.6589(3) 0.3935(3) 0.0237(11) Uani 1 1 d U A .
C212 C -0.5075(3) -0.5831(3) 0.3882(4) 0.0408(16) Uani 1 1 d U . .
H212 H -0.5293 -0.5341 0.4053 0.049 Uiso 1 1 calc R A .
C213 C -0.4409(3) -0.5784(4) 0.3584(5) 0.060(2) Uani 1 1 d U A .
H213 H -0.4171 -0.5265 0.3567 0.072 Uiso 1 1 calc R . .
C214 C -0.4090(3) -0.6483(4) 0.3311(5) 0.053(2) Uani 1 1 d U . .
H214 H -0.3632 -0.6448 0.3114 0.063 Uiso 1 1 calc R A .
C215 C -0.4442(3) -0.7232(4) 0.3330(4) 0.0377(15) Uani 1 1 d U A .
H215 H -0.4236 -0.7714 0.3126 0.045 Uiso 1 1 calc R . .
C216 C -0.51018(6) -0.72833(7) 0.36467(7) 0.0268(12) Uani 1 1 d U . .
H216 H -0.5334 -0.7806 0.3666 0.032 Uiso 1 1 calc R A .
C221 C -0.59373(6) -0.66019(7) 0.53987(7) 0.016(2) Uani 0.516(9) 1 d PRDU A 1
C222 C -0.52513(6) -0.63095(7) 0.56754(7) 0.019(2) Uani 0.516(9) 1 d PRDU A 1
H222 H -0.4925 -0.6150 0.5310 0.023 Uiso 0.516(9) 1 calc PR A 1
C223 C -0.50428(6) -0.62505(7) 0.64863(7) 0.027(3) Uani 0.516(9) 1 d PRDU A 1
H223 H -0.4574 -0.6051 0.6675 0.033 Uiso 0.516(9) 1 calc PR A 1
C224 C -0.55204(6) -0.64838(7) 0.70205(7) 0.027(3) Uani 0.516(9) 1 d PRDU A 1
H224 H -0.5378 -0.6443 0.7575 0.032 Uiso 0.516(9) 1 calc PR A 1
C225 C -0.62065(6) -0.67762(7) 0.67439(7) 0.024(2) Uani 0.516(9) 1 d PRDU A 1
H225 H -0.6533 -0.6936 0.7109 0.029 Uiso 0.516(9) 1 calc PR A 1
C226 C -0.64150(6) -0.68352(7) 0.59330(7) 0.018(2) Uani 0.516(9) 1 d PRDU A 1
H226 H -0.6884 -0.7035 0.5744 0.022 Uiso 0.516(9) 1 calc PR A 1
C231 C -0.61104(6) -0.65411(7) 0.54392(7) 0.026(3) Uani 0.484(9) 1 d PRDU A 2
C232 C -0.54209(6) -0.64023(7) 0.58264(7) 0.029(3) Uani 0.484(9) 1 d PRDU A 2
H232 H -0.5019 -0.6355 0.5530 0.034 Uiso 0.484(9) 1 calc PR A 2
C233 C -0.53200(6) -0.63325(7) 0.66480(7) 0.044(4) Uani 0.484(9) 1 d PRDU A 2
H233 H -0.4849 -0.6238 0.6913 0.053 Uiso 0.484(9) 1 calc PR A 2
C234 C -0.59086(6) -0.64015(7) 0.70822(7) 0.042(3) Uani 0.484(9) 1 d PRDU A 2
H234 H -0.5840 -0.6354 0.7644 0.050 Uiso 0.484(9) 1 calc PR A 2
C235 C -0.65982(6) -0.65403(7) 0.66950(7) 0.046(3) Uani 0.484(9) 1 d PRDU A 2
H235 H -0.7001 -0.6587 0.6992 0.055 Uiso 0.484(9) 1 calc PR A 2
C236 C -0.66990(6) -0.66101(7) 0.58735(7) 0.034(3) Uani 0.484(9) 1 d PRDU A 2
H236 H -0.7170 -0.6705 0.5609 0.041 Uiso 0.484(9) 1 calc PR A 2
P3 P -0.82001(6) -0.53463(7) 0.42952(7) 0.0169(3) Uani 1 1 d RU . .
C31A C -0.88197(6) -0.62379(7) 0.42598(7) 0.011(2) Uani 0.577(9) 1 d PRDU A 1
C32A C -0.94507(6) -0.62522(7) 0.46484(7) 0.0161(19) Uani 0.577(9) 1 d PRDU A 1
H32A H -0.9559 -0.5802 0.4975 0.019 Uiso 0.577(9) 1 calc PR A 1
C33A C -0.9912(4) -0.6927(5) 0.4552(5) 0.022(2) Uani 0.577(9) 1 d PDU A 1
H33A H -1.0337 -0.6938 0.4815 0.026 Uiso 0.577(9) 1 calc PR A 1
C34A C -0.9760(6) -0.7591(6) 0.4074(7) 0.030(2) Uani 0.577(9) 1 d PDU A 1
H34A H -1.0080 -0.8050 0.4004 0.036 Uiso 0.577(9) 1 calc PR A 1
C35A C -0.9142(7) -0.7570(9) 0.3707(10) 0.020(3) Uani 0.577(9) 1 d PDU A 1
H35A H -0.9037 -0.8028 0.3388 0.024 Uiso 0.577(9) 1 calc PR A 1
C36A C -0.8657(8) -0.6900(9) 0.3781(12) 0.015(3) Uani 0.577(9) 1 d PDU A 1
C31B C -0.8933(6) -0.6143(8) 0.3969(7) 0.015(3) Uani 0.423(9) 1 d PDU A 2
C32B C -0.9663(6) -0.6044(7) 0.4111(7) 0.026(3) Uani 0.423(9) 1 d PDU A 2
H32B H -0.9822 -0.5539 0.4320 0.031 Uiso 0.423(9) 1 calc PR A 2
C33B C -1.0143(6) -0.6688(8) 0.3942(8) 0.037(3) Uani 0.423(9) 1 d PDU A 2
H33B H -1.0635 -0.6624 0.4034 0.044 Uiso 0.423(9) 1 calc PR A 2
C34B C -0.9911(9) -0.7433(9) 0.3638(10) 0.038(4) Uani 0.423(9) 1 d PDU A 2
H34B H -1.0242 -0.7879 0.3534 0.046 Uiso 0.423(9) 1 calc PR A 2
C35B C -0.9208(10) -0.7517(12) 0.3490(14) 0.025(5) Uani 0.423(9) 1 d PDU A 2
H35B H -0.9054 -0.8028 0.3288 0.031 Uiso 0.423(9) 1 calc PR A 2
C36B C -0.8705(11) -0.6870(12) 0.3628(17) 0.016(4) Uani 0.423(9) 1 d PDU A 2
C311 C -0.8111(6) -0.5074(10) 0.5395(6) 0.017(3) Uani 0.594(8) 1 d PDU A 1
C312 C -0.8697(4) -0.4659(5) 0.5708(5) 0.021(2) Uani 0.594(8) 1 d PDU A 1
H312 H -0.9126 -0.4532 0.5371 0.025 Uiso 0.594(8) 1 calc PR A 1
C313 C -0.8638(4) -0.4443(5) 0.6508(5) 0.0193(19) Uani 0.594(8) 1 d PDU A 1
H313 H -0.9028 -0.4170 0.6717 0.023 Uiso 0.594(8) 1 calc PR A 1
C314 C -0.8002(6) -0.4629(10) 0.7001(7) 0.023(3) Uani 0.594(8) 1 d PDU A 1
H314 H -0.7961 -0.4498 0.7550 0.028 Uiso 0.594(8) 1 calc PR A 1
C315 C -0.7441(5) -0.5002(6) 0.6680(6) 0.024(2) Uani 0.594(8) 1 d PDU A 1
H315 H -0.7006 -0.5125 0.7009 0.028 Uiso 0.594(8) 1 calc PR A 1
C316 C -0.7502(5) -0.5201(6) 0.5881(5) 0.021(2) Uani 0.594(8) 1 d PDU A 1
H316 H -0.7096 -0.5438 0.5671 0.025 Uiso 0.594(8) 1 calc PR A 1
C331 C -0.8216(8) -0.5145(17) 0.5291(9) 0.016(4) Uani 0.406(8) 1 d PDU A 2
C332 C -0.8765(6) -0.5427(7) 0.5744(6) 0.020(3) Uani 0.406(8) 1 d PDU A 2
H332 H -0.9164 -0.5727 0.5487 0.024 Uiso 0.406(8) 1 calc PR A 2
C333 C -0.8731(7) -0.5274(7) 0.6560(6) 0.024(3) Uani 0.406(8) 1 d PDU A 2
H333 H -0.9106 -0.5460 0.6854 0.028 Uiso 0.406(8) 1 calc PR A 2
C334 C -0.8138(9) -0.4843(16) 0.6928(10) 0.030(4) Uani 0.406(8) 1 d PDU A 2
H334 H -0.8113 -0.4709 0.7476 0.036 Uiso 0.406(8) 1 calc PR A 2
C335 C -0.7593(8) -0.4615(11) 0.6500(8) 0.031(4) Uani 0.406(8) 1 d PDU A 2
H335 H -0.7181 -0.4335 0.6754 0.038 Uiso 0.406(8) 1 calc PR A 2
C336 C -0.7637(8) -0.4790(11) 0.5691(8) 0.032(4) Uani 0.406(8) 1 d PDU A 2
H336 H -0.7238 -0.4650 0.5413 0.038 Uiso 0.406(8) 1 calc PR A 2
C321 C -0.8743(9) -0.4499(7) 0.3901(9) 0.020(3) Uani 0.572(9) 1 d PDU A 1
C322 C -0.8457(5) -0.3705(6) 0.3941(6) 0.032(2) Uani 0.572(9) 1 d PDU A 1
H322 H -0.7976 -0.3617 0.4180 0.038 Uiso 0.572(9) 1 calc PR A 1
C323 C -0.8868(6) -0.3036(6) 0.3636(7) 0.042(3) Uani 0.572(9) 1 d PDU A 1
H323 H -0.8664 -0.2497 0.3671 0.051 Uiso 0.572(9) 1 calc PR A 1
C324 C -0.9560(15) -0.3144(9) 0.3287(16) 0.045(4) Uani 0.572(9) 1 d PDU A 1
H324 H -0.9833 -0.2687 0.3064 0.054 Uiso 0.572(9) 1 calc PR A 1
C325 C -0.9855(6) -0.3925(7) 0.3264(8) 0.050(3) Uani 0.572(9) 1 d PDU A 1
H325 H -1.0346 -0.4001 0.3052 0.059 Uiso 0.572(9) 1 calc PR A 1
C326 C -0.9447(5) -0.4606(6) 0.3546(7) 0.035(3) Uani 0.572(9) 1 d PDU A 1
H326 H -0.9651 -0.5145 0.3497 0.042 Uiso 0.572(9) 1 calc PR A 1
C341 C -0.8750(11) -0.4428(9) 0.3868(12) 0.022(4) Uani 0.428(9) 1 d PDU A 2
C342 C -0.8844(8) -0.3737(8) 0.4329(8) 0.046(4) Uani 0.428(9) 1 d PDU A 2
H342 H -0.8631 -0.3718 0.4865 0.056 Uiso 0.428(9) 1 calc PR A 2
C343 C -0.9250(10) -0.3069(9) 0.4007(10) 0.061(5) Uani 0.428(9) 1 d PDU A 2
H343 H -0.9305 -0.2596 0.4327 0.073 Uiso 0.428(9) 1 calc PR A 2
C344 C -0.957(2) -0.3077(12) 0.324(2) 0.042(5) Uani 0.428(9) 1 d PDU A 2
H344 H -0.9859 -0.2622 0.3039 0.050 Uiso 0.428(9) 1 calc PR A 2
C345 C -0.9477(7) -0.3757(8) 0.2775(8) 0.034(3) Uani 0.428(9) 1 d PDU A 2
H345 H -0.9684 -0.3767 0.2237 0.041 Uiso 0.428(9) 1 calc PR A 2
C346 C -0.9073(7) -0.4430(8) 0.3096(7) 0.032(3) Uani 0.428(9) 1 d PDU A 2
H346 H -0.9021 -0.4902 0.2774 0.039 Uiso 0.428(9) 1 calc PR A 2
O1T O -0.7305(6) -0.1488(7) 0.3851(7) 0.032(3) Uani 0.323(9) 1 d PDU B 1
C11T C -0.6551(9) -0.1610(18) 0.3817(12) 0.040(5) Uani 0.323(9) 1 d PDU B 1
H11A H -0.6318 -0.1083 0.3689 0.049 Uiso 0.323(9) 1 calc PR B 1
H11B H -0.6473 -0.2020 0.3402 0.049 Uiso 0.323(9) 1 calc PR B 1
C12T C -0.6234(10) -0.192(2) 0.4608(14) 0.075(6) Uani 0.323(9) 1 d PDU B 1
H12A H -0.6052 -0.1454 0.4958 0.090 Uiso 0.323(9) 1 calc PR B 1
H12B H -0.5834 -0.2312 0.4559 0.090 Uiso 0.323(9) 1 calc PR B 1
C13T C -0.6899(13) -0.235(2) 0.4925(17) 0.078(7) Uani 0.323(9) 1 d PDU B 1
H13A H -0.6902 -0.2954 0.4807 0.094 Uiso 0.323(9) 1 calc PR B 1
H13B H -0.6892 -0.2274 0.5504 0.094 Uiso 0.323(9) 1 calc PR B 1
C14T C -0.7534(11) -0.193(2) 0.4483(15) 0.086(7) Uani 0.323(9) 1 d PDU B 1
H14A H -0.7901 -0.2349 0.4280 0.103 Uiso 0.323(9) 1 calc PR B 1
H14B H -0.7759 -0.1553 0.4842 0.103 Uiso 0.323(9) 1 calc PR B 1
O3T O -0.6664(5) -0.1477(6) 0.4111(6) 0.065(3) Uani 0.677(9) 1 d PDU B 2
C31T C -0.6197(6) -0.2169(7) 0.4226(7) 0.054(3) Uani 0.677(9) 1 d PDU B 2
H31A H -0.5731 -0.2005 0.4526 0.064 Uiso 0.677(9) 1 calc PR B 2
H31B H -0.6098 -0.2399 0.3708 0.064 Uiso 0.677(9) 1 calc PR B 2
C32T C -0.6563(5) -0.2792(5) 0.4675(5) 0.040(2) Uani 0.677(9) 1 d PDU B 2
H32C H -0.6209 -0.3115 0.5031 0.048 Uiso 0.677(9) 1 calc PR B 2
H32D H -0.6856 -0.3177 0.4315 0.048 Uiso 0.677(9) 1 calc PR B 2
C33T C -0.7051(7) -0.2254(7) 0.5154(6) 0.047(3) Uani 0.677(9) 1 d PDU B 2
H33C H -0.7499 -0.2554 0.5244 0.057 Uiso 0.677(9) 1 calc PR B 2
H33D H -0.6791 -0.2093 0.5673 0.057 Uiso 0.677(9) 1 calc PR B 2
C34T C -0.7220(6) -0.1506(6) 0.4632(7) 0.051(3) Uani 0.677(9) 1 d PDU B 2
H34C H -0.7703 -0.1563 0.4325 0.061 Uiso 0.677(9) 1 calc PR B 2
H34D H -0.7214 -0.0997 0.4957 0.061 Uiso 0.677(9) 1 calc PR B 2
O2T O -0.9315(7) -0.4128(12) -0.0309(8) 0.088(4) Uani 0.631(15) 1 d PDU C 1
C21T C -0.8986(8) -0.4641(13) -0.0891(11) 0.082(5) Uani 0.631(15) 1 d PDU C 1
H21A H -0.8613 -0.4317 -0.1128 0.098 Uiso 0.631(15) 1 calc PR C 1
H21B H -0.8747 -0.5129 -0.0622 0.098 Uiso 0.631(15) 1 calc PR C 1
C22T C -0.9543(11) -0.4915(11) -0.1514(9) 0.092(5) Uani 0.631(15) 1 d PDU C 1
H22A H -0.9351 -0.4930 -0.2035 0.110 Uiso 0.631(15) 1 calc PR C 1
H22B H -0.9722 -0.5474 -0.1395 0.110 Uiso 0.631(15) 1 calc PR C 1
C23T C -1.0110(10) -0.4311(11) -0.1513(11) 0.084(5) Uani 0.631(15) 1 d PDU C 1
H23A H -1.0590 -0.4570 -0.1661 0.101 Uiso 0.631(15) 1 calc PR C 1
H23B H -1.0043 -0.3862 -0.1895 0.101 Uiso 0.631(15) 1 calc PR C 1
C24T C -1.0058(6) -0.3983(11) -0.0693(11) 0.080(5) Uani 0.631(15) 1 d PDU C 1
H24A H -1.0167 -0.3383 -0.0703 0.096 Uiso 0.631(15) 1 calc PR C 1
H24B H -1.0413 -0.4266 -0.0392 0.096 Uiso 0.631(15) 1 calc PR C 1
O4T O -0.9541(14) -0.422(2) -0.0411(12) 0.080(6) Uani 0.369(15) 1 d PDU C 2
C41T C -0.9038(15) -0.486(2) -0.0651(12) 0.067(6) Uani 0.369(15) 1 d PDU C 2
H41A H -0.8538 -0.4733 -0.0415 0.081 Uiso 0.369(15) 1 calc PR C 2
H41B H -0.9177 -0.5405 -0.0455 0.081 Uiso 0.369(15) 1 calc PR C 2
C42T C -0.9068(14) -0.4875(14) -0.1515(11) 0.063(5) Uani 0.369(15) 1 d PDU C 2
H42C H -0.8588 -0.4744 -0.1685 0.075 Uiso 0.369(15) 1 calc PR C 2
H42D H -0.9222 -0.5427 -0.1724 0.075 Uiso 0.369(15) 1 calc PR C 2
C43T C -0.9582(13) -0.4267(10) -0.1786(10) 0.056(5) Uani 0.369(15) 1 d PDU C 2
H43C H -0.9879 -0.4461 -0.2272 0.068 Uiso 0.369(15) 1 calc PR C 2
H43D H -0.9333 -0.3750 -0.1913 0.068 Uiso 0.369(15) 1 calc PR C 2
C44T C -1.0043(13) -0.412(2) -0.1155(14) 0.066(6) Uani 0.369(15) 1 d PDU C 2
H44C H -1.0443 -0.4524 -0.1179 0.079 Uiso 0.369(15) 1 calc PR C 2
H44D H -1.0251 -0.3552 -0.1195 0.079 Uiso 0.369(15) 1 calc PR C 2

loop_
_atom_site_aniso_label
_atom_site_aniso_U_11
_atom_site_aniso_U_22
_atom_site_aniso_U_33
_atom_site_aniso_U_23
_atom_site_aniso_U_13
_atom_site_aniso_U_12
Pt1 0.01635(10) 0.01153(9) 0.01700(9) -0.00134(8) 0.00846(7) -0.00107(8)
Si1 0.0201(7) 0.0132(6) 0.0114(6) -0.0006(5) 0.0050(5) -0.0004(5)
P1 0.0201(7) 0.0159(6) 0.0195(6) 0.0045(5) 0.0103(5) 0.0026(5)
C11 0.021(3) 0.020(2) 0.020(2) 0.000(2) 0.004(2) 0.0054(19)
C12 0.032(3) 0.026(3) 0.016(2) 0.006(2) 0.006(2) 0.005(2)
C13 0.042(3) 0.038(3) 0.014(2) 0.001(2) 0.003(2) 0.012(3)
C14 0.052(4) 0.030(3) 0.017(3) -0.007(2) -0.005(3) 0.001(3)
C15 0.038(3) 0.021(3) 0.017(2) 0.003(2) 0.001(2) -0.002(2)
C16 0.024(3) 0.018(2) 0.017(2) 0.0002(19) 0.004(2) 0.0033(19)
C111 0.018(3) 0.031(3) 0.014(2) 0.000(2) 0.005(2) 0.002(2)
C112 0.030(3) 0.027(3) 0.028(3) -0.009(2) 0.013(2) -0.011(2)
C113 0.036(3) 0.047(3) 0.034(3) -0.014(3) 0.021(3) -0.023(3)
C114 0.025(3) 0.061(4) 0.028(3) -0.013(3) 0.012(3) -0.009(3)
C115 0.031(3) 0.061(4) 0.034(3) 0.007(3) 0.016(3) 0.019(3)
C116 0.041(3) 0.039(3) 0.038(3) 0.015(3) 0.026(3) 0.015(3)
C121 0.029(3) 0.020(2) 0.032(3) 0.009(2) 0.020(2) 0.005(2)
C122 0.074(5) 0.019(3) 0.029(3) 0.003(2) 0.012(3) 0.006(3)
C123 0.106(6) 0.023(3) 0.048(4) 0.006(3) 0.033(4) 0.013(4)
C124 0.076(5) 0.026(3) 0.068(5) 0.024(3) 0.044(4) 0.025(3)
C125 0.035(4) 0.040(3) 0.072(5) 0.028(3) 0.020(3) 0.015(3)
C126 0.024(3) 0.030(3) 0.054(4) 0.012(3) 0.010(3) 0.008(2)
P2 0.0187(7) 0.0157(6) 0.0183(6) -0.0001(5) 0.0059(5) -0.0032(5)
C21 0.015(2) 0.017(2) 0.017(2) -0.0006(19) 0.0053(19) -0.0006(18)
C22 0.019(3) 0.019(2) 0.022(3) 0.000(2) 0.004(2) -0.0026(19)
C23 0.025(3) 0.016(2) 0.030(3) 0.007(2) 0.008(2) 0.002(2)
C24 0.030(3) 0.013(2) 0.033(3) -0.002(2) 0.013(2) -0.004(2)
C25 0.021(3) 0.017(2) 0.012(2) -0.0022(19) -0.0007(19) -0.0029(19)
C26 0.019(2) 0.017(2) 0.012(2) 0.0002(18) 0.0085(19) -0.0022(18)
C211 0.017(2) 0.023(3) 0.032(3) 0.008(2) 0.002(2) -0.002(2)
C212 0.024(3) 0.023(3) 0.078(5) 0.004(3) 0.016(3) 0.001(2)
C213 0.029(3) 0.031(3) 0.125(7) 0.010(4) 0.032(4) -0.003(3)
C214 0.028(3) 0.042(4) 0.094(6) 0.008(4) 0.031(4) -0.001(3)
C215 0.026(3) 0.038(3) 0.051(4) 0.000(3) 0.012(3) 0.009(3)
C216 0.024(3) 0.025(3) 0.033(3) 0.001(2) 0.006(2) -0.005(2)
C221 0.020(5) 0.010(5) 0.017(4) 0.004(4) 0.001(3) -0.002(4)
C222 0.022(5) 0.019(5) 0.016(4) 0.008(4) 0.002(4) -0.009(4)
C223 0.024(6) 0.029(6) 0.027(5) 0.005(5) -0.006(4) -0.009(5)
C224 0.031(6) 0.030(6) 0.018(5) 0.008(5) -0.004(4) 0.006(5)
C225 0.035(6) 0.023(6) 0.016(4) 0.000(4) 0.007(4) 0.004(4)
C226 0.020(5) 0.017(5) 0.016(4) 0.001(4) 0.000(4) -0.004(4)
C231 0.028(5) 0.024(7) 0.024(5) -0.006(5) -0.008(4) -0.007(5)
C232 0.030(5) 0.020(6) 0.035(5) 0.001(5) 0.002(5) -0.007(5)
C233 0.056(7) 0.038(8) 0.032(6) -0.004(7) -0.019(6) -0.005(7)
C234 0.075(9) 0.031(7) 0.016(5) 0.004(5) -0.004(5) 0.015(7)
C235 0.068(8) 0.041(8) 0.028(6) 0.004(6) 0.006(6) -0.006(7)
C236 0.039(7) 0.041(7) 0.023(5) -0.002(6) 0.007(5) -0.014(6)
P3 0.0164(6) 0.0148(6) 0.0214(6) -0.0033(5) 0.0100(5) -0.0004(5)
C31A 0.010(4) 0.015(4) 0.007(5) 0.002(3) -0.003(3) 0.001(3)
C32A 0.009(4) 0.021(4) 0.019(5) 0.002(4) 0.002(3) 0.002(3)
C33A 0.010(4) 0.023(4) 0.031(5) 0.004(4) 0.001(4) -0.002(3)
C34A 0.017(5) 0.029(5) 0.045(7) -0.004(5) 0.005(5) -0.011(4)
C35A 0.021(5) 0.017(5) 0.022(8) -0.011(5) -0.003(5) -0.004(4)
C36A 0.014(5) 0.019(5) 0.012(7) -0.006(5) 0.001(5) -0.007(4)
C31B 0.013(4) 0.026(5) 0.006(6) 0.003(4) 0.001(4) 0.000(4)
C32B 0.018(5) 0.034(6) 0.025(7) -0.007(6) 0.001(5) 0.000(4)
C33B 0.017(6) 0.047(7) 0.047(9) -0.005(7) 0.006(6) -0.004(5)
C34B 0.030(7) 0.038(7) 0.046(9) -0.012(8) 0.002(8) -0.016(6)
C35B 0.027(7) 0.025(7) 0.025(12) -0.003(7) 0.004(7) -0.005(5)
C36B 0.018(5) 0.013(6) 0.015(10) 0.004(5) 0.000(6) 0.001(4)
C311 0.018(6) 0.026(7) 0.010(4) -0.001(4) 0.007(3) 0.002(5)
C312 0.014(4) 0.025(5) 0.024(4) -0.004(4) 0.006(3) 0.003(3)
C313 0.022(4) 0.017(4) 0.020(4) -0.006(3) 0.006(3) 0.006(3)
C314 0.027(5) 0.028(8) 0.016(5) 0.000(4) 0.010(4) 0.003(5)
C315 0.020(5) 0.029(6) 0.022(4) 0.001(4) 0.000(4) -0.002(4)
C316 0.020(4) 0.024(5) 0.021(4) 0.001(4) 0.011(3) 0.004(4)
C331 0.009(7) 0.024(9) 0.016(5) 0.000(5) 0.000(4) 0.006(6)
C332 0.024(6) 0.020(6) 0.017(5) -0.007(5) 0.009(5) -0.001(5)
C333 0.032(6) 0.024(7) 0.018(5) 0.003(5) 0.015(5) 0.003(5)
C334 0.048(9) 0.026(11) 0.019(7) -0.004(6) 0.009(6) 0.000(7)
C335 0.025(7) 0.045(9) 0.022(6) -0.012(7) -0.008(6) -0.003(6)
C336 0.031(8) 0.044(10) 0.023(6) -0.010(7) 0.010(6) -0.008(7)
C321 0.023(6) 0.020(4) 0.018(6) 0.002(5) 0.008(6) 0.005(5)
C322 0.022(5) 0.024(4) 0.047(6) 0.004(5) -0.005(5) 0.003(4)
C323 0.046(6) 0.013(4) 0.070(8) 0.001(5) 0.012(6) 0.000(4)
C324 0.034(7) 0.037(6) 0.065(10) 0.030(8) 0.009(8) 0.017(6)
C325 0.030(6) 0.043(6) 0.071(8) 0.017(6) -0.012(6) 0.007(4)
C326 0.033(5) 0.024(5) 0.044(6) 0.008(5) -0.007(5) 0.000(4)
C341 0.020(8) 0.025(6) 0.022(8) 0.002(7) 0.009(8) 0.007(6)
C342 0.067(10) 0.042(7) 0.030(7) -0.008(6) 0.005(7) 0.028(7)
C343 0.083(12) 0.044(8) 0.056(8) -0.006(7) 0.009(8) 0.040(8)
C344 0.041(11) 0.032(8) 0.055(9) 0.013(8) 0.016(9) 0.020(8)
C345 0.031(7) 0.037(7) 0.034(7) 0.011(5) 0.006(6) 0.014(6)
C346 0.038(8) 0.030(7) 0.028(6) 0.005(5) 0.002(5) 0.018(5)
O1T 0.038(7) 0.031(6) 0.030(6) -0.006(5) 0.015(5) -0.008(5)
C11T 0.031(7) 0.042(11) 0.048(10) 0.002(9) 0.002(8) -0.010(8)
C12T 0.065(8) 0.099(14) 0.060(12) 0.028(12) 0.010(9) 0.026(11)
C13T 0.088(12) 0.091(14) 0.059(13) 0.033(10) 0.023(10) 0.021(11)
C14T 0.066(8) 0.124(16) 0.073(13) 0.055(11) 0.034(9) 0.012(11)
O3T 0.080(7) 0.049(5) 0.073(7) 0.017(5) 0.037(5) 0.010(4)
C31T 0.052(6) 0.063(6) 0.050(7) 0.007(5) 0.023(5) 0.007(4)
C32T 0.047(6) 0.037(4) 0.038(5) -0.008(4) 0.012(4) 0.003(4)
C33T 0.055(6) 0.052(6) 0.038(6) 0.001(4) 0.020(4) 0.017(5)
C34T 0.061(7) 0.034(5) 0.060(7) 0.003(4) 0.021(5) 0.006(4)
O2T 0.036(7) 0.103(9) 0.122(8) -0.060(6) -0.002(5) 0.020(7)
C21T 0.044(6) 0.103(12) 0.104(11) -0.036(9) 0.036(6) 0.004(7)
C22T 0.094(10) 0.110(11) 0.073(9) -0.025(7) 0.022(7) 0.007(8)
C23T 0.071(8) 0.063(9) 0.114(10) -0.031(9) -0.010(8) -0.021(6)
C24T 0.026(5) 0.093(9) 0.120(11) -0.041(9) 0.006(7) 0.001(6)
O4T 0.060(13) 0.102(12) 0.077(8) -0.033(9) 0.000(8) -0.007(11)
C41T 0.043(10) 0.110(14) 0.051(8) -0.002(10) 0.013(9) -0.002(9)
C42T 0.052(12) 0.088(12) 0.045(8) 0.009(9) -0.005(9) 0.010(9)
C43T 0.082(12) 0.016(8) 0.073(8) -0.006(8) 0.016(8) 0.000(8)
C44T 0.057(11) 0.067(14) 0.076(13) 0.012(12) 0.015(8) -0.003(9)

loop_
_atom_type_symbol
_atom_type_description
_atom_type_scat_dispersion_real
_atom_type_scat_dispersion_imag
_atom_type_scat_source
C C 0.0033 0.0016 'International Tables Vol C Tables 4.2.6.8 and 6.1.1.4'
H H 0.0000 0.0000 'International Tables Vol C Tables 4.2.6.8 and 6.1.1.4'
Si Si 0.0817 0.0704 'International Tables Vol C Tables 4.2.6.8 and 6.1.1.4'
P P 0.1023 0.0942 'International Tables Vol C Tables 4.2.6.8 and 6.1.1.4'
Pt Pt -1.7033 8.3905 'International Tables Vol C Tables 4.2.6.8 and 6.1.1.4'
O O 0.0106 0.0060 'International Tables Vol C Tables 4.2.6.8 and 6.1.1.4'

loop_
_geom_angle_atom_site_label_1
_geom_angle_atom_site_label_2
_geom_angle_atom_site_label_3
_geom_angle
P2 Pt1 P3 124.19(4)
P2 Pt1 P1 119.05(4)
P3 Pt1 P1 114.37(4)
P2 Pt1 Si1 84.79(5)
P3 Pt1 Si1 84.83(4)
P1 Pt1 Si1 84.94(5)
C16 Si1 C36B 103.7(10)
C16 Si1 C26 111.9(2)
C36B Si1 C26 110.9(8)
C16 Si1 C36A 111.7(7)
C36B Si1 C36A 8.1(16)
C26 Si1 C36A 105.8(6)
C16 Si1 Pt1 109.60(16)
C36B Si1 Pt1 110.8(5)
C26 Si1 Pt1 109.79(15)
C36A Si1 Pt1 108.0(3)
C121 P1 C111 101.9(2)
C121 P1 C11 106.2(2)
C111 P1 C11 98.6(2)
C121 P1 Pt1 115.98(17)
C111 P1 Pt1 121.22(17)
C11 P1 Pt1 110.72(16)
C12 C11 C16 121.3(5)
C12 C11 P1 121.2(4)
C16 C11 P1 117.3(4)
C13 C12 C11 119.8(5)
C12 C13 C14 120.1(5)
C13 C14 C15 120.4(5)
C14 C15 C16 121.4(5)
C15 C16 C11 116.9(4)
C15 C16 Si1 125.7(4)
C11 C16 Si1 117.3(4)
C116 C111 C112 119.4(5)
C116 C111 P1 116.5(4)
C112 C111 P1 124.0(4)
C111 C112 C113 119.6(5)
C114 C113 C112 120.5(5)
C113 C114 C115 120.3(5)
C114 C115 C116 119.7(6)
C111 C116 C115 120.5(5)
C122 C121 C126 118.6(5)
C122 C121 P1 116.7(5)
C126 C121 P1 124.7(4)
C121 C122 C123 121.2(7)
C122 C123 C124 119.3(7)
C125 C124 C123 120.7(6)
C124 C125 C126 119.9(7)
C121 C126 C125 120.3(6)
C211 P2 C21 103.8(2)
C211 P2 C221 97.31(19)
C21 P2 C221 101.40(17)
C211 P2 C231 107.69(19)
C21 P2 C231 101.34(16)
C221 P2 C231 10.8
C211 P2 Pt1 115.81(17)
C21 P2 Pt1 110.92(16)
C221 P2 Pt1 124.79(7)
C231 P2 Pt1 115.72(7)
C22 C21 C26 120.4(4)
C22 C21 P2 122.0(4)
C26 C21 P2 117.7(3)
C21 C22 C23 120.2(5)
C24 C23 C22 119.5(5)
C25 C24 C23 120.1(5)
C24 C25 C26 122.0(5)
C25 C26 C21 117.7(4)
C25 C26 Si1 126.2(4)
C21 C26 Si1 115.7(3)
C216 C211 C212 117.4(4)
C216 C211 P2 124.6(3)
C212 C211 P2 118.0(4)
C213 C212 C211 120.9(5)
C214 C213 C212 120.8(6)
C213 C214 C215 119.2(5)
C214 C215 C216 120.0(5)
C211 C216 C215 121.6(3)
C222 C221 C226 120.0
C222 C221 P2 123.0
C226 C221 P2 116.7
C223 C222 C221 120.0
C224 C223 C222 120.0
C225 C224 C223 120.0
C224 C225 C226 120.0
C225 C226 C221 120.0
C232 C231 C236 120.0
C232 C231 P2 122.64(5)
C236 C231 P2 117.29(5)
C231 C232 C233 120.0
C234 C233 C232 120.0
C233 C234 C235 120.0
C236 C235 C234 120.0
C231 C236 C235 120.0
C331 P3 C321 98.7(10)
C331 P3 C31A 95.7(8)
C321 P3 C31A 105.3(5)
C331 P3 C341 99.1(11)
C321 P3 C341 1.8(13)
C31A P3 C341 107.0(6)
C331 P3 C311 6.5(7)
C321 P3 C311 100.0(7)
C31A P3 C311 101.4(4)
C341 P3 C311 100.2(8)
C331 P3 C31B 108.7(7)
C321 P3 C31B 93.1(6)
C31A P3 C31B 16.3(4)
C341 P3 C31B 94.6(6)
C311 P3 C31B 114.9(5)
C331 P3 Pt1 122.1(5)
C321 P3 Pt1 120.1(6)
C31A P3 Pt1 111.2
C341 P3 Pt1 118.6(8)
C311 P3 Pt1 116.6(4)
C31B P3 Pt1 109.9(3)
C36A C31A C32A 120.4(5)
C36A C31A P3 116.3(6)
C32A C31A P3 123.2
C33A C32A C31A 119.6(3)
C32A C33A C34A 120.8(7)
C35A C34A C33A 118.9(9)
C34A C35A C36A 122.8(10)
C31A C36A C35A 117.6(9)
C31A C36A Si1 117.8(8)
C35A C36A Si1 124.6(8)
C36B C31B C32B 120.5(12)
C36B C31B P3 116.6(10)
C32B C31B P3 122.8(9)
C33B C32B C31B 119.3(11)
C32B C33B C34B 120.6(11)
C35B C34B C33B 119.6(12)
C34B C35B C36B 121.9(15)
C31B C36B C35B 117.9(14)
C31B C36B Si1 116.1(11)
C35B C36B Si1 125.6(10)
C316 C311 C312 117.9(8)
C316 C311 P3 122.8(8)
C312 C311 P3 119.1(9)
C313 C312 C311 120.0(8)
C312 C313 C314 119.7(7)
C315 C314 C313 119.0(9)
C314 C315 C316 120.7(9)
C311 C316 C315 122.5(8)
C336 C331 C332 116.7(13)
C336 C331 P3 118.5(11)
C332 C331 P3 124.2(13)
C333 C332 C331 121.6(11)
C334 C333 C332 118.5(11)
C335 C334 C333 119.6(13)
C334 C335 C336 120.4(13)
C331 C336 C335 122.8(12)
C326 C321 C322 118.2(10)
C326 C321 P3 122.2(9)
C322 C321 P3 119.6(9)
C323 C322 C321 120.7(9)
C324 C323 C322 120.9(10)
C323 C324 C325 118.8(11)
C324 C325 C326 121.1(11)
C321 C326 C325 120.1(10)
C346 C341 C342 118.0(13)
C346 C341 P3 121.2(11)
C342 C341 P3 120.7(11)
C341 C342 C343 120.0(13)
C344 C343 C342 121.7(14)
C343 C344 C345 118.9(14)
C344 C345 C346 119.6(13)
C341 C346 C345 121.7(12)
C14T O1T C11T 110.2(14)
O1T C11T C12T 107.6(13)
C11T C12T C13T 102.2(12)
C14T C13T C12T 103.4(13)
O1T C14T C13T 109.2(13)
C31T O3T C34T 111.1(8)
O3T C31T C32T 107.5(8)
C31T C32T C33T 102.6(7)
C34T C33T C32T 103.7(7)
O3T C34T C33T 105.7(7)
C21T O2T C24T 103.4(11)
C22T C21T O2T 110.0(11)
C23T C22T C21T 104.7(10)
C22T C23T C24T 105.9(11)
O2T C24T C23T 108.5(10)
C41T O4T C44T 101.2(14)
C42T C41T O4T 109.6(14)
C43T C42T C41T 105.1(12)
C42T C43T C44T 107.9(13)
C43T C44T O4T 103.9(14)

loop_
_geom_bond_atom_site_label_1
_geom_bond_atom_site_label_2
_geom_bond_distance
Pt1 P2 2.2947(13)
Pt1 P3 2.3001(11)
Pt1 P1 2.3061(13)
Pt1 Si1 2.3134(13)
Si1 C16 1.881(5)
Si1 C36B 1.882(17)
Si1 C26 1.895(5)
Si1 C36A 1.919(12)
P1 C121 1.834(5)
P1 C111 1.843(5)
P1 C11 1.853(5)
C11 C12 1.398(7)
C11 C16 1.406(7)
C12 C13 1.378(8)
C13 C14 1.379(8)
C14 C15 1.386(7)
C15 C16 1.405(7)
C111 C116 1.381(7)
C111 C112 1.387(7)
C112 C113 1.402(7)
C113 C114 1.369(9)
C114 C115 1.372(9)
C115 C116 1.399(7)
C121 C122 1.384(8)
C121 C126 1.396(8)
C122 C123 1.390(8)
C123 C124 1.396(11)
C124 C125 1.358(10)
C125 C126 1.408(8)
P2 C211 1.826(5)
P2 C21 1.843(5)
P2 C221 1.8457(18)
P2 C231 1.8609(18)
C21 C22 1.397(7)
C21 C26 1.409(7)
C22 C23 1.401(7)
C23 C24 1.387(7)
C24 C25 1.381(7)
C25 C26 1.399(6)
C211 C216 1.389(5)
C211 C212 1.396(7)
C212 C213 1.390(8)
C213 C214 1.378(9)
C214 C215 1.379(8)
C215 C216 1.395(6)
C221 C222 1.3900
C221 C226 1.3901
C222 C223 1.3900
C223 C224 1.3900
C224 C225 1.3899
C225 C226 1.3900
C231 C232 1.3899
C231 C236 1.3900
C232 C233 1.3902
C233 C234 1.3901
C234 C235 1.3901
C235 C236 1.3901
P3 C331 1.725(15)
P3 C321 1.785(11)
P3 C31A 1.8405
P3 C341 1.899(15)
P3 C311 1.906(10)
P3 C31B 1.909(12)
C31A C36A 1.397(10)
C31A C32A 1.4081
C32A C33A 1.385(8)
C33A C34A 1.392(12)
C34A C35A 1.366(12)
C35A C36A 1.405(11)
C31B C36B 1.396(13)
C31B C32B 1.413(12)
C32B C33B 1.378(13)
C33B C34B 1.397(14)
C34B C35B 1.364(14)
C35B C36B 1.404(13)
C311 C316 1.339(13)
C311 C312 1.430(13)
C312 C313 1.394(10)
C313 C314 1.401(14)
C314 C315 1.368(13)
C315 C316 1.386(11)
C331 C336 1.335(15)
C331 C332 1.418(16)
C332 C333 1.401(13)
C333 C334 1.391(16)
C334 C335 1.362(16)
C335 C336 1.395(14)
C321 C326 1.387(15)
C321 C322 1.388(14)
C322 C323 1.387(12)
C323 C324 1.36(2)
C324 C325 1.38(2)
C325 C326 1.390(12)
C341 C346 1.378(16)
C341 C342 1.385(17)
C342 C343 1.393(15)
C343 C344 1.36(2)
C344 C345 1.38(2)
C345 C346 1.395(14)
O1T C14T 1.398(15)
O1T C11T 1.421(16)
C11T C12T 1.488(16)
C12T C13T 1.57(2)
C13T C14T 1.490(16)
O3T C31T 1.415(12)
O3T C34T 1.434(11)
C31T C32T 1.473(12)
C32T C33T 1.550(12)
C33T C34T 1.510(12)
O2T C21T 1.474(12)
O2T C24T 1.477(13)
C21T C22T 1.463(16)
C22T C23T 1.436(19)
C23T C24T 1.483(16)
O4T C41T 1.483(16)
O4T C44T 1.492(16)
C41T C42T 1.461(17)
C42T C43T 1.41(2)
C43T C44T 1.465(18)
